data_7124488
loop_
_publ_author_name
'Li, Jin-Shan'
'Liu, Yong-Jie'
'Li, Shen'
'Ma, Jun-An'

_publ_section_title
;
 Chiral phosphoric acid-catalyzed direct asymmetric mannich reaction of
 cyclic C-acylimines with simple ketones: facile access to C2-quaternary
 indolin-3-ones.
;
_journal_issue 66
_journal_name_full 'Chemical communications (Cambridge, England)'
_journal_page_first 9151
_journal_page_last 9154
_journal_paper_doi 10.1039/c8cc05125a
_journal_volume 54
_journal_year 2018
_chemical_absolute_configuration R
_chemical_formula_moiety 'C20 H15 N O2 S, C2 H6 O S'
_chemical_formula_sum 'C22 H21 N O3 S2'
_chemical_formula_weight 411.52
_chemical_name_systematic C22H22NO3S2
_space_group_crystal_system orthorhombic
_space_group_IT_number 19
_space_group_name_Hall 'P 2ac 2ab'
_space_group_name_H-M_alt 'P 21 21 21'
_symmetry_space_group_name_Hall 'P 2ac 2ab'
_symmetry_space_group_name_H-M 'P 21 21 21'
_atom_sites_solution_hydrogens geom
_atom_sites_solution_primary direct
_audit_creation_date 2018-06-30
_audit_creation_method
;
Olex2 1.2
(compiled 2018.05.18 svn.r3508 for OlexSys, GUI svn.r5506)
;
_audit_update_record
;
2018-07-02 deposited with the CCDC.
2018-07-30 downloaded from the CCDC.
;
_cell_angle_alpha 90
_cell_angle_beta 90
_cell_angle_gamma 90
_cell_formula_units_Z 4
_cell_length_a 7.94450(9)
_cell_length_b 10.19612(12)
_cell_length_c 25.8377(2)
_cell_measurement_reflns_used 26281
_cell_measurement_temperature 293(2)
_cell_measurement_theta_max 74.1400
_cell_measurement_theta_min 4.6310
_cell_volume 2092.93(4)
_computing_cell_refinement 'CrysAlisPro 1.171.38.43f (Rigaku OD, 2015)'
_computing_data_collection 'CrysAlisPro 1.171.38.43f (Rigaku OD, 2015)'
_computing_data_reduction 'CrysAlisPro 1.171.38.43f (Rigaku OD, 2015)'
_computing_molecular_graphics 'Olex2 (Dolomanov et al., 2009)'
_computing_publication_material 'Olex2 (Dolomanov et al., 2009)'
_computing_structure_refinement 'ShelXL (Sheldrick, 2015)'
_computing_structure_solution 'ShelXT (Sheldrick, 2015)'
_diffrn_ambient_temperature 293(2)
_diffrn_detector 'CCD plate'
_diffrn_detector_area_resol_mean 5.1975
_diffrn_detector_type AtlasS2
_diffrn_measured_fraction_theta_full 1.000
_diffrn_measured_fraction_theta_max 1.000
_diffrn_measurement_details
;
List of Runs (angles in degrees, time in seconds):

  # Type    Start    End  Width  t~exp~   \w     \q     \k     \f   Frames
#--------------------------------------------------------------------------
  1  \w     -8.00  18.00   1.00    6.17    --   34.00 101.00 -81.09   26
  2  \w      0.00  28.00   1.00    6.17    --   38.00  92.00  63.47   28
  3  \w    -69.00  32.00   1.00    6.17    --  -41.12  57.00-150.00  101
  4  \w   -113.00 -13.00   1.00    6.17    --  -41.12 -57.00-180.00  100
  5  \w   -116.00 -17.00   1.00    6.17    --  -41.12 -37.00-120.00   99
  6  \w    -96.00  -2.00   1.00    6.17    --  -41.12 125.00  30.00   94
  7  \w   -113.00 -13.00   1.00    6.17    --  -41.12 -57.00  60.00  100
  8  \w     23.00  97.00   1.00    6.17    --   41.12-125.00 -30.00   74
  9  \w      6.00  33.00   1.00    6.17    --   42.00  88.00 -35.32   27
 10  \w     21.00  47.00   1.00    6.17    --   54.00  79.00  37.81   26
 11  \w     21.00  47.00   1.00    6.17    --   54.00  79.00 -14.17   26
 12  \w     21.00  47.00   1.00    6.17    --   54.00  79.00 160.04   26
 13  \w     21.00  47.00   1.00    6.17    --   54.00  79.00 -80.54   26
 14  \w     20.00  46.00   1.00    6.17    --   54.00  81.00  98.15   26
 15  \w     26.00 133.00   1.00    6.17    --   58.00  75.00-127.59  107
 16  \w     33.00 142.00   1.00    6.17    --   66.00  77.00 154.00  109
 17  \w     33.00 142.00   1.00    6.17    --   66.00  77.00  65.39  109
 18  \w     34.00 141.00   1.00    6.17    --   66.00  75.00 -67.07  107
 19  \w     34.00 141.00   1.00    6.17    --   66.00  75.00-163.82  107
 20  \w     34.00 142.00   1.00    6.17    --   66.00  76.00-104.12  108
 21  \w     37.00 146.00   1.00    6.17    --   70.00  77.00  93.49  109
 22  \w     37.00 146.00   1.00    6.17    --   70.00  77.00  14.10  109
 23  \w     37.00 146.00   1.00    6.17    --   70.00  77.00 -31.31  109
 24  \w     49.00 158.00   1.00   24.67    --   82.00  77.00-150.36  109
 25  \w     58.00 157.00   1.00   24.67    --   90.00  76.00-139.91   99
 26  \w     75.00 168.00   1.00   24.67    --  107.82  77.00 -30.00   93
 27  \w     75.00 172.00   1.00   24.67    --  107.82  77.00 -60.00   97
 28  \w    134.00 160.00   1.00   24.67    --  107.82  61.00-120.00   26
 29  \w     80.00 111.00   1.00   24.67    --  107.82  61.00-120.00   31
 30  \w    119.00 173.00   1.00   24.67    --  107.82 125.00  90.00   54
 31  \w     35.00 120.00   1.00   24.67    --  107.82-125.00 -60.00   85
 32  \w     75.00 128.00   1.00   24.67    --  107.82  77.00  90.00   53
 33  \w     75.00 150.00   1.00   24.67    --  107.82  77.00-180.00   75
 34  \w     94.00 175.00   1.00   24.67    --  107.82 125.00-150.00   81
 35  \w     75.00 143.00   1.00   24.67    --  107.82  77.00 150.00   68
 36  \w     78.00 118.00   1.00   24.67    --  107.82  77.00-120.00   40
 37  \w     75.00 155.00   1.00   24.67    --  107.82  77.00 -90.00   80
 38  \w     75.00 176.00   1.00   24.67    --  107.82  77.00 120.00  101
 39  \w     32.00 121.00   1.00   24.67    --  107.82 -77.00 120.00   89
 40  \w     76.00 176.00   1.00   24.67    --  107.82  77.00   0.00  100
 41  \w     79.00 122.00   1.00   24.67    --  107.82  61.00  60.00   43
 42  \w     39.00 122.00   1.00   24.67    --  107.82-125.00  60.00   83
 43  \w     79.00 105.00   1.00   24.67    --  107.82  61.00  90.00   26
 44  \w     75.00 178.00   1.00   24.67    --  107.82  77.00  60.00  103
 45  \w     95.00 159.00   1.00   24.67    --  107.82 125.00-180.00   64
 46  \w    124.00 150.00   1.00   24.67    --  107.82  77.00  30.00   26
 47  \w     75.00 101.00   1.00   24.67    --  107.82  77.00  30.00   26
;
_diffrn_measurement_device 'four-circle diffractometer'
_diffrn_measurement_device_type 'SuperNova, Dual, Cu at zero, AtlasS2'
_diffrn_measurement_method '\w scans'
_diffrn_orient_matrix_type 'CrysAlisPro convention (1999,Acta A55,543-557)'
_diffrn_orient_matrix_UB_11 -0.0821708000
_diffrn_orient_matrix_UB_12 0.0667086000
_diffrn_orient_matrix_UB_13 -0.0471505000
_diffrn_orient_matrix_UB_21 0.1523193000
_diffrn_orient_matrix_UB_22 -0.0386380000
_diffrn_orient_matrix_UB_23 -0.0336089000
_diffrn_orient_matrix_UB_31 -0.0874926000
_diffrn_orient_matrix_UB_32 -0.1299401000
_diffrn_orient_matrix_UB_33 -0.0142180000
_diffrn_radiation_monochromator mirror
_diffrn_radiation_probe x-ray
_diffrn_radiation_type CuK\a
_diffrn_radiation_wavelength 1.54184
_diffrn_reflns_av_R_equivalents 0.0293
_diffrn_reflns_av_unetI/netI 0.0104
_diffrn_reflns_Laue_measured_fraction_full 1.000
_diffrn_reflns_Laue_measured_fraction_max 1.000
_diffrn_reflns_limit_h_max 9
_diffrn_reflns_limit_h_min -9
_diffrn_reflns_limit_k_max 12
_diffrn_reflns_limit_k_min -12
_diffrn_reflns_limit_l_max 30
_diffrn_reflns_limit_l_min -30
_diffrn_reflns_number 43576
_diffrn_reflns_point_group_measured_fraction_full 1.000
_diffrn_reflns_point_group_measured_fraction_max 1.000
_diffrn_reflns_theta_full 66.592
_diffrn_reflns_theta_max 66.592
_diffrn_reflns_theta_min 3.421
_diffrn_source 'micro-focus sealed X-ray tube'
_diffrn_source_type 'SuperNova (Cu) X-ray Source'
_exptl_absorpt_coefficient_mu 2.488
_exptl_absorpt_correction_T_max 1.00000
_exptl_absorpt_correction_T_min 0.86200
_exptl_absorpt_correction_type multi-scan
_exptl_absorpt_process_details
;
CrysAlisPro 1.171.38.43f (Rigaku Oxford Diffraction, 2015)
Empirical absorption correction using spherical harmonics,
 implemented in SCALE3 ABSPACK scaling algorithm.
;
_exptl_crystal_colour 'clear light yellow'
_exptl_crystal_colour_lustre clear
_exptl_crystal_colour_modifier light
_exptl_crystal_colour_primary yellow
_exptl_crystal_density_diffrn 1.306
_exptl_crystal_description plate
_exptl_crystal_F_000 864
_exptl_crystal_recrystallization_method 'Re-crystallisation from solvent: DMSO'
_exptl_crystal_size_max 0.12
_exptl_crystal_size_mid 0.1
_exptl_crystal_size_min 0.08
_refine_diff_density_max 0.211
_refine_diff_density_min -0.349
_refine_diff_density_rms 0.036
_refine_ls_abs_structure_details
;
 Flack x determined using 1495 quotients [(I+)-(I-)]/[(I+)+(I-)]
 (Parsons, Flack and Wagner, Acta Cryst. B69 (2013) 249-259).
;
_refine_ls_abs_structure_Flack 0.002(4)
_refine_ls_extinction_method none
_refine_ls_goodness_of_fit_ref 1.078
_refine_ls_hydrogen_treatment constr
_refine_ls_matrix_type full
_refine_ls_number_parameters 255
_refine_ls_number_reflns 3709
_refine_ls_number_restraints 0
_refine_ls_restrained_S_all 1.078
_refine_ls_R_factor_all 0.0337
_refine_ls_R_factor_gt 0.0327
_refine_ls_shift/su_max 0.000
_refine_ls_shift/su_mean 0.000
_refine_ls_structure_factor_coef Fsqd
_refine_ls_weighting_details 'w=1/[\s^2^(Fo^2^)+(0.0481P)^2^+0.5904P] where P=(Fo^2^+2Fc^2^)/3'
_refine_ls_weighting_scheme calc
_refine_ls_wR_factor_gt 0.0896
_refine_ls_wR_factor_ref 0.0905
_reflns_Friedel_coverage 0.726
_reflns_Friedel_fraction_full 1.000
_reflns_Friedel_fraction_max 1.000
_reflns_number_gt 3599
_reflns_number_total 3709
_reflns_threshold_expression 'I > 2\s(I)'
_cod_data_source_file c8cc05125a3.cif
_cod_data_source_block chq_0629
_cod_original_cell_volume 2092.94(4)
_cod_database_code 7124488
_shelx_shelxl_version_number 2018/3
_chemical_oxdiff_formula C22H24NO3S2
_shelx_space_group_comment
;
The symmetry employed for this shelxl refinement is uniquely defined
by the following loop, which should always be used as a source of
symmetry information in preference to the above space-group names.
They are only intended as comments.
;
_reflns_odcompleteness_completeness 99.95
_reflns_odcompleteness_iscentric 1
_reflns_odcompleteness_theta 66.97
_olex2_refinement_description
;
1. Fixed Uiso
 At 1.2 times of:
  All C(H) groups, All C(H,H) groups, All N(H) groups
 At 1.5 times of:
  All C(H,H,H) groups
2.a Secondary CH2 refined with riding coordinates:
 C15(H15A,H15B)
2.b Aromatic/amide H refined with riding coordinates:
 N1(H1), C18(H18), C5(H5), C8(H8), C6(H6), C19(H19), C20(H20), C7(H7),
 C10(H10), C11(H11), C14(H14), C12(H12), C13(H13)
2.c Idealised Me refined as rotating group:
 C22(H22A,H22B,H22C), C21(H21A,H21B,H21C)
;
_olex2_date_sample_data_collection 2018-06-29
_olex2_submission_special_instructions 'No special instructions were received'
_oxdiff_exptl_absorpt_empirical_details
;
Empirical correction (ABSPACK) includes:
- Absorption correction using spherical harmonics
- Frame scaling
;
_oxdiff_exptl_absorpt_empirical_full_max 1.182
_oxdiff_exptl_absorpt_empirical_full_min 0.855

loop_
_space_group_symop_operation_xyz
'x, y, z'
'-x+1/2, -y, z+1/2'
'-x, y+1/2, -z+1/2'
'x+1/2, -y+1/2, -z'

loop_
_atom_site_label
_atom_site_type_symbol
_atom_site_fract_x
_atom_site_fract_y
_atom_site_fract_z
_atom_site_U_iso_or_equiv
_atom_site_adp_type
_atom_site_occupancy
_atom_site_site_symmetry_order
_atom_site_calc_flag
_atom_site_refinement_flags_posn
S1 S 0.88173(11) 0.25822(7) 0.18613(3) 0.0536(2) Uani 1 1 d .
S2 S 0.30883(11) 0.19131(11) 0.29516(5) 0.0759(3) Uani 1 1 d .
O2 O 0.7852(3) 0.23872(19) 0.29645(7) 0.0471(5) Uani 1 1 d .
O1 O 1.0215(2) 0.5583(2) 0.42903(9) 0.0514(5) Uani 1 1 d .
N1 N 0.6554(3) 0.4284(2) 0.37188(10) 0.0464(6) Uani 1 1 d .
H1 H 0.594547 0.377055 0.353268 0.056 Uiso 1 1 calc R
C4 C 0.5967(3) 0.5366(3) 0.39614(9) 0.0363(5) Uani 1 1 d .
C3 C 0.7245(3) 0.6042(3) 0.42230(9) 0.0359(6) Uani 1 1 d .
O3 O 0.3667(4) 0.3157(3) 0.31879(13) 0.0880(9) Uani 1 1 d .
C2 C 0.8793(3) 0.5325(3) 0.41448(9) 0.0366(5) Uani 1 1 d .
C17 C 0.9458(3) 0.3559(3) 0.23638(10) 0.0382(6) Uani 1 1 d .
C1 C 0.8347(3) 0.4097(3) 0.38116(10) 0.0368(6) Uani 1 1 d .
C15 C 0.9327(3) 0.4241(3) 0.33045(10) 0.0381(6) Uani 1 1 d .
H15A H 0.918274 0.512851 0.317715 0.046 Uiso 1 1 calc R
H15B H 1.051501 0.411554 0.337577 0.046 Uiso 1 1 calc R
C16 C 0.8806(3) 0.3297(2) 0.28852(9) 0.0347(5) Uani 1 1 d .
C18 C 1.0565(4) 0.4558(3) 0.22025(10) 0.0479(7) Uani 1 1 d .
H18 H 1.106500 0.517661 0.241785 0.058 Uiso 1 1 calc R
C5 C 0.4305(3) 0.5837(3) 0.39744(11) 0.0448(6) Uani 1 1 d .
H5 H 0.343660 0.539439 0.380787 0.054 Uiso 1 1 calc R
C8 C 0.6912(4) 0.7206(3) 0.44892(10) 0.0433(6) Uani 1 1 d .
H8 H 0.777081 0.765770 0.465663 0.052 Uiso 1 1 calc R
C6 C 0.4013(4) 0.6983(3) 0.42443(12) 0.0514(7) Uani 1 1 d .
H6 H 0.292202 0.731236 0.425755 0.062 Uiso 1 1 calc R
C9 C 0.8761(4) 0.2866(3) 0.41179(10) 0.0434(6) Uani 1 1 d .
C19 C 1.0800(5) 0.4468(3) 0.16483(12) 0.0594(8) Uani 1 1 d .
H19 H 1.146265 0.504976 0.146034 0.071 Uiso 1 1 calc R
C20 C 0.9965(5) 0.3457(3) 0.14314(11) 0.0563(8) Uani 1 1 d .
H20 H 1.001443 0.326005 0.108027 0.068 Uiso 1 1 calc R
C7 C 0.5291(4) 0.7666(3) 0.44978(12) 0.0527(7) Uani 1 1 d .
H7 H 0.504214 0.843808 0.467363 0.063 Uiso 1 1 calc R
C10 C 0.7527(5) 0.2158(3) 0.43717(13) 0.0648(9) Uani 1 1 d .
H10 H 0.640247 0.239785 0.434062 0.078 Uiso 1 1 calc R
C11 C 0.7985(8) 0.1064(4) 0.46794(16) 0.0837(14) Uani 1 1 d .
H11 H 0.715847 0.059735 0.485574 0.100 Uiso 1 1 calc R
C14 C 1.0438(5) 0.2467(4) 0.41763(12) 0.0589(8) Uani 1 1 d .
H14 H 1.129042 0.293534 0.401280 0.071 Uiso 1 1 calc R
C12 C 0.9618(8) 0.0694(4) 0.47185(15) 0.0836(14) Uani 1 1 d .
H12 H 0.989946 -0.003971 0.491411 0.100 Uiso 1 1 calc R
C13 C 1.0841(6) 0.1380(4) 0.44760(15) 0.0783(12) Uani 1 1 d .
H13 H 1.195831 0.112313 0.450985 0.094 Uiso 1 1 calc R
C22 C 0.4075(7) 0.1786(7) 0.2342(2) 0.116(2) Uani 1 1 d .
H22A H 0.379702 0.254003 0.213674 0.174 Uiso 1 1 calc GR
H22B H 0.369248 0.100704 0.217035 0.174 Uiso 1 1 calc GR
H22C H 0.527278 0.174336 0.238851 0.174 Uiso 1 1 calc GR
C21 C 0.4208(8) 0.0656(6) 0.3285(3) 0.123(2) Uani 1 1 d .
H21A H 0.539573 0.081544 0.325783 0.185 Uiso 1 1 calc GR
H21B H 0.394651 -0.017956 0.313375 0.185 Uiso 1 1 calc GR
H21C H 0.388527 0.065467 0.364307 0.185 Uiso 1 1 calc GR

loop_
_atom_site_aniso_label
_atom_site_aniso_U_11
_atom_site_aniso_U_22
_atom_site_aniso_U_33
_atom_site_aniso_U_23
_atom_site_aniso_U_13
_atom_site_aniso_U_12
S1 0.0698(5) 0.0480(4) 0.0429(3) -0.0078(3) -0.0002(3) -0.0044(4)
S2 0.0466(4) 0.0836(6) 0.0975(7) -0.0311(6) -0.0052(4) -0.0130(4)
O2 0.0553(11) 0.0400(10) 0.0461(10) -0.0048(8) 0.0043(9) -0.0092(9)
O1 0.0350(10) 0.0582(13) 0.0609(12) -0.0199(10) -0.0071(9) -0.0044(9)
N1 0.0322(12) 0.0491(14) 0.0580(14) -0.0198(11) -0.0057(10) -0.0039(10)
C4 0.0345(13) 0.0426(14) 0.0316(11) -0.0010(10) 0.0004(10) -0.0023(11)
C3 0.0370(13) 0.0397(14) 0.0310(12) -0.0024(10) 0.0021(10) -0.0044(11)
O3 0.0612(14) 0.090(2) 0.113(2) -0.0504(18) -0.0155(16) -0.0003(14)
C2 0.0350(12) 0.0387(13) 0.0360(12) -0.0057(10) -0.0007(11) -0.0046(11)
C17 0.0432(13) 0.0342(13) 0.0373(13) -0.0025(10) -0.0025(11) 0.0021(11)
C1 0.0348(13) 0.0381(13) 0.0375(13) -0.0070(11) -0.0016(10) -0.0021(11)
C15 0.0402(13) 0.0374(13) 0.0366(12) -0.0007(10) -0.0013(10) -0.0038(11)
C16 0.0365(12) 0.0297(12) 0.0381(12) -0.0003(10) -0.0017(11) 0.0023(11)
C18 0.0648(18) 0.0449(15) 0.0341(13) 0.0032(11) 0.0083(12) -0.0035(14)
C5 0.0358(13) 0.0579(17) 0.0408(14) -0.0035(12) -0.0030(11) -0.0002(13)
C8 0.0447(14) 0.0446(16) 0.0405(13) -0.0097(11) 0.0034(12) -0.0044(12)
C6 0.0410(15) 0.0626(18) 0.0508(16) -0.0045(14) 0.0012(13) 0.0106(14)
C9 0.0594(16) 0.0395(14) 0.0313(12) -0.0047(10) 0.0005(12) -0.0039(13)
C19 0.075(2) 0.060(2) 0.0437(15) 0.0056(14) 0.0088(15) -0.0113(17)
C20 0.070(2) 0.061(2) 0.0381(15) -0.0039(13) 0.0052(14) 0.0037(17)
C7 0.0558(17) 0.0504(18) 0.0518(16) -0.0119(14) 0.0078(13) 0.0066(14)
C10 0.084(2) 0.056(2) 0.0547(18) -0.0007(15) 0.0189(17) -0.0144(18)
C11 0.132(4) 0.062(2) 0.057(2) 0.0045(18) 0.025(2) -0.024(3)
C14 0.0657(19) 0.0578(19) 0.0533(17) 0.0071(16) -0.0099(15) 0.0072(17)
C12 0.141(4) 0.065(2) 0.0448(19) 0.0044(17) -0.010(2) 0.002(3)
C13 0.101(3) 0.071(2) 0.063(2) 0.0067(19) -0.023(2) 0.019(2)
C22 0.093(4) 0.161(5) 0.094(3) -0.057(4) -0.002(3) -0.014(4)
C21 0.104(4) 0.094(4) 0.172(6) 0.005(4) -0.008(4) -0.017(3)

loop_
_atom_type_symbol
_atom_type_description
_atom_type_scat_dispersion_real
_atom_type_scat_dispersion_imag
_atom_type_scat_source
C C 0.0181 0.0091 'International Tables Vol C Tables 4.2.6.8 and 6.1.1.4'
H H 0.0000 0.0000 'International Tables Vol C Tables 4.2.6.8 and 6.1.1.4'
N N 0.0311 0.0180 'International Tables Vol C Tables 4.2.6.8 and 6.1.1.4'
O O 0.0492 0.0322 'International Tables Vol C Tables 4.2.6.8 and 6.1.1.4'
S S 0.3331 0.5567 'International Tables Vol C Tables 4.2.6.8 and 6.1.1.4'

loop_
_geom_angle_atom_site_label_1
_geom_angle_atom_site_label_2
_geom_angle_atom_site_label_3
_geom_angle
C20 S1 C17 91.78(15)
O3 S2 C22 107.0(3)
O3 S2 C21 105.2(2)
C22 S2 C21 99.0(3)
C4 N1 H1 124.2
C4 N1 C1 111.6(2)
C1 N1 H1 124.2
N1 C4 C3 112.0(2)
N1 C4 C5 127.9(2)
C3 C4 C5 120.0(3)
C4 C3 C2 107.5(2)
C8 C3 C4 121.2(3)
C8 C3 C2 131.3(2)
O1 C2 C3 129.5(2)
O1 C2 C1 123.6(2)
C3 C2 C1 106.9(2)
C16 C17 S1 119.0(2)
C18 C17 S1 112.4(2)
C18 C17 C16 128.6(2)
N1 C1 C2 102.0(2)
N1 C1 C15 110.1(2)
N1 C1 C9 113.9(2)
C15 C1 C2 106.3(2)
C9 C1 C2 109.0(2)
C9 C1 C15 114.5(2)
C1 C15 H15A 108.6
C1 C15 H15B 108.6
H15A C15 H15B 107.6
C16 C15 C1 114.5(2)
C16 C15 H15A 108.6
C16 C15 H15B 108.6
O2 C16 C17 120.9(2)
O2 C16 C15 122.5(2)
C17 C16 C15 116.5(2)
C17 C18 H18 125.4
C17 C18 C19 109.1(3)
C19 C18 H18 125.4
C4 C5 H5 121.3
C6 C5 C4 117.4(3)
C6 C5 H5 121.3
C3 C8 H8 120.8
C7 C8 C3 118.5(3)
C7 C8 H8 120.8
C5 C6 H6 118.7
C5 C6 C7 122.5(3)
C7 C6 H6 118.7
C10 C9 C1 121.7(3)
C10 C9 C14 118.1(3)
C14 C9 C1 120.1(3)
C18 C19 H19 123.3
C20 C19 C18 113.4(3)
C20 C19 H19 123.3
S1 C20 H20 123.3
C19 C20 S1 113.3(2)
C19 C20 H20 123.3
C8 C7 C6 120.3(3)
C8 C7 H7 119.8
C6 C7 H7 119.8
C9 C10 H10 120.1
C9 C10 C11 119.7(4)
C11 C10 H10 120.1
C10 C11 H11 119.8
C12 C11 C10 120.5(4)
C12 C11 H11 119.8
C9 C14 H14 119.7
C13 C14 C9 120.7(4)
C13 C14 H14 119.7
C11 C12 H12 119.7
C13 C12 C11 120.6(4)
C13 C12 H12 119.7
C14 C13 H13 119.8
C12 C13 C14 120.4(4)
C12 C13 H13 119.8
S2 C22 H22A 109.5
S2 C22 H22B 109.5
S2 C22 H22C 109.5
H22A C22 H22B 109.5
H22A C22 H22C 109.5
H22B C22 H22C 109.5
S2 C21 H21A 109.5
S2 C21 H21B 109.5
S2 C21 H21C 109.5
H21A C21 H21B 109.5
H21A C21 H21C 109.5
H21B C21 H21C 109.5

loop_
_geom_bond_atom_site_label_1
_geom_bond_atom_site_label_2
_geom_bond_distance
S1 C17 1.714(3)
S1 C20 1.691(3)
S2 O3 1.481(3)
S2 C22 1.763(5)
S2 C21 1.782(7)
O2 C16 1.215(3)
O1 C2 1.219(3)
N1 H1 0.8600
N1 C4 1.351(4)
N1 C1 1.457(3)
C4 C3 1.401(4)
C4 C5 1.405(4)
C3 C2 1.446(4)
C3 C8 1.397(4)
C2 C1 1.560(3)
C17 C16 1.468(4)
C17 C18 1.409(4)
C1 C15 1.531(4)
C1 C9 1.520(4)
C15 H15A 0.9700
C15 H15B 0.9700
C15 C16 1.507(3)
C18 H18 0.9300
C18 C19 1.447(4)
C5 H5 0.9300
C5 C6 1.380(4)
C8 H8 0.9300
C8 C7 1.371(4)
C6 H6 0.9300
C6 C7 1.395(4)
C9 C10 1.383(4)
C9 C14 1.401(5)
C19 H19 0.9300
C19 C20 1.348(5)
C20 H20 0.9300
C7 H7 0.9300
C10 H10 0.9300
C10 C11 1.417(6)
C11 H11 0.9300
C11 C12 1.355(7)
C14 H14 0.9300
C14 C13 1.390(5)
C12 H12 0.9300
C12 C13 1.351(7)
C13 H13 0.9300
C22 H22A 0.9600
C22 H22B 0.9600
C22 H22C 0.9600
C21 H21A 0.9600
C21 H21B 0.9600
C21 H21C 0.9600

loop_
_geom_torsion_atom_site_label_1
_geom_torsion_atom_site_label_2
_geom_torsion_atom_site_label_3
_geom_torsion_atom_site_label_4
_geom_torsion
S1 C17 C16 O2 1.5(4)
S1 C17 C16 C15 -176.18(19)
S1 C17 C18 C19 1.2(3)
O1 C2 C1 N1 -176.7(3)
O1 C2 C1 C15 -61.4(3)
O1 C2 C1 C9 62.5(3)
N1 C4 C3 C2 -0.5(3)
N1 C4 C3 C8 178.5(2)
N1 C4 C5 C6 -179.1(3)
N1 C1 C15 C16 -58.6(3)
N1 C1 C9 C10 -12.6(4)
N1 C1 C9 C14 171.4(3)
C4 N1 C1 C2 -2.4(3)
C4 N1 C1 C15 -114.9(3)
C4 N1 C1 C9 114.9(3)
C4 C3 C2 O1 177.6(3)
C4 C3 C2 C1 -1.1(3)
C4 C3 C8 C7 1.2(4)
C4 C5 C6 C7 0.0(5)
C3 C4 C5 C6 1.0(4)
C3 C2 C1 N1 2.1(3)
C3 C2 C1 C15 117.4(2)
C3 C2 C1 C9 -118.7(2)
C3 C8 C7 C6 -0.2(5)
C2 C3 C8 C7 179.8(3)
C2 C1 C15 C16 -168.3(2)
C2 C1 C9 C10 100.5(3)
C2 C1 C9 C14 -75.4(3)
C17 S1 C20 C19 -0.7(3)
C17 C18 C19 C20 -1.7(4)
C1 N1 C4 C3 2.0(3)
C1 N1 C4 C5 -177.9(3)
C1 C15 C16 O2 -9.3(4)
C1 C15 C16 C17 168.2(2)
C1 C9 C10 C11 -176.0(3)
C1 C9 C14 C13 176.9(3)
C15 C1 C9 C10 -140.6(3)
C15 C1 C9 C14 43.5(3)
C16 C17 C18 C19 -177.5(3)
C18 C17 C16 O2 -179.9(3)
C18 C17 C16 C15 2.4(4)
C18 C19 C20 S1 1.6(4)
C5 C4 C3 C2 179.4(2)
C5 C4 C3 C8 -1.7(4)
C5 C6 C7 C8 -0.4(5)
C8 C3 C2 O1 -1.2(5)
C8 C3 C2 C1 -179.9(3)
C9 C1 C15 C16 71.3(3)
C9 C10 C11 C12 -1.3(6)
C9 C14 C13 C12 -0.4(6)
C20 S1 C17 C16 178.5(2)
C20 S1 C17 C18 -0.3(2)
C10 C9 C14 C13 0.8(5)
C10 C11 C12 C13 1.7(7)
C11 C12 C13 C14 -0.9(6)
C14 C9 C10 C11 0.0(5)
